data_1552862
loop_
_publ_author_name
'Nie, Yu'
'Zhang, Zhi-Xu'
'Shi, Ping-Ping'
'Zhang, Wan-Ying'
'Ye, Qiong'
'Fu, Da-Wei'

_publ_section_title
;
 Flexible Thin Film and Bulk Switchable Relaxor Coexisting Most Optimal
 473 nm Blue Light without Blue-Light Hazard/Visual Injury
;
_journal_name_full 'The Journal of Physical Chemistry C'
_journal_paper_doi 10.1021/acs.jpcc.9b09239
_journal_year 2019
_chemical_formula_sum 'C14 H16 Cl4 D6 N4 O4 Zn'
_chemical_formula_weight 523.56
_space_group_IT_number 15
_space_group_name_Hall '-C 2yc'
_space_group_name_H-M_alt 'C 1 2/c 1'
_symmetry_cell_setting monoclinic
_symmetry_space_group_name_H-M 'C 1 2/c 1'
_atom_sites_solution_hydrogens geom
_atom_sites_solution_primary direct
_atom_sites_solution_secondary difmap
_audit_creation_method SHELXL-97
_cell_angle_alpha 90.00
_cell_angle_beta 96.822(6)
_cell_angle_gamma 90.00
_cell_formula_units_Z 4
_cell_length_a 19.0387(13)
_cell_length_b 15.0913(9)
_cell_length_c 7.2869(5)
_cell_measurement_reflns_used 2609
_cell_measurement_temperature 293(2)
_cell_measurement_theta_max 29.6380
_cell_measurement_theta_min 2.7250
_cell_volume 2078.8(2)
_computing_structure_refinement 'SHELXL-97 (Sheldrick, 1997)'
_computing_structure_solution 'SHELXS-97 (Sheldrick, 1990)'
_diffrn_ambient_temperature 293(2)
_diffrn_measured_fraction_theta_full 0.999
_diffrn_measured_fraction_theta_max 0.999
_diffrn_measurement_device_type 'XtaLAB Synergy R, DW system, HyPix'
_diffrn_measurement_method '\w scans'
_diffrn_radiation_monochromator graphite
_diffrn_radiation_source 'fine-focus sealed tube'
_diffrn_radiation_type MoK\a
_diffrn_radiation_wavelength 0.71073
_diffrn_reflns_av_R_equivalents 0.0177
_diffrn_reflns_av_sigmaI/netI 0.0204
_diffrn_reflns_limit_h_max 22
_diffrn_reflns_limit_h_min -22
_diffrn_reflns_limit_k_max 17
_diffrn_reflns_limit_k_min -17
_diffrn_reflns_limit_l_max 5
_diffrn_reflns_limit_l_min -8
_diffrn_reflns_number 6276
_diffrn_reflns_theta_full 25.00
_diffrn_reflns_theta_max 25.00
_diffrn_reflns_theta_min 2.15
_exptl_absorpt_coefficient_mu 1.723
_exptl_absorpt_correction_T_max 1.00000
_exptl_absorpt_correction_T_min 0.88144
_exptl_absorpt_correction_type multi-scan
_exptl_crystal_density_diffrn 1.673
_exptl_crystal_density_method 'not measured'
_exptl_crystal_description cuboid
_exptl_crystal_F_000 1056
_refine_diff_density_max 1.084
_refine_diff_density_min -1.151
_refine_diff_density_rms 0.107
_refine_ls_extinction_method none
_refine_ls_goodness_of_fit_ref 1.081
_refine_ls_hydrogen_treatment mixed
_refine_ls_matrix_type full
_refine_ls_number_parameters 201
_refine_ls_number_reflns 1839
_refine_ls_number_restraints 192
_refine_ls_restrained_S_all 1.028
_refine_ls_R_factor_all 0.0472
_refine_ls_R_factor_gt 0.0413
_refine_ls_shift/su_max 0.008
_refine_ls_shift/su_mean 0.000
_refine_ls_structure_factor_coef Fsqd
_refine_ls_weighting_details 'calc w=1/[\s^2^(Fo^2^)+(0.0849P)^2^+5.0209P] where P=(Fo^2^+2Fc^2^)/3'
_refine_ls_weighting_scheme calc
_refine_ls_wR_factor_gt 0.1294
_refine_ls_wR_factor_ref 0.1331
_reflns_number_gt 1611
_reflns_number_total 1839
_reflns_threshold_expression >2sigma(I)
_cod_data_source_file jp9b09239_si_006.cif
_cod_data_source_block 33
_cod_original_sg_symbol_H-M C2/c
_cod_database_code 1552862

loop_
_symmetry_equiv_pos_as_xyz
'x, y, z'
'-x, y, -z+1/2'
'x+1/2, y+1/2, z'
'-x+1/2, y+1/2, -z+1/2'
'-x, -y, -z'
'x, -y, z-1/2'
'-x+1/2, -y+1/2, -z'
'x+1/2, -y+1/2, z-1/2'

loop_
_atom_site_label
_atom_site_type_symbol
_atom_site_fract_x
_atom_site_fract_y
_atom_site_fract_z
_atom_site_U_iso_or_equiv
_atom_site_adp_type
_atom_site_occupancy
_atom_site_symmetry_multiplicity
_atom_site_calc_flag
_atom_site_refinement_flags
Zn1 Zn 0.5000 0.255051(15) 0.2500 0.03227(6) Uani 1 2 d SU
Cl2 Cl 0.49110(2) 0.16809(3) -0.00474(5) 0.04538(10) Uani 1 1 d U
Cl3 Cl 0.40236(2) 0.34072(3) 0.24052(7) 0.05717(13) Uani 1 1 d U
O1 O 0.82198(5) 0.60610(6) 0.71537(17) 0.0470(3) Uani 1 1 d U
N1 N 0.63001(6) 0.27131(8) 0.8399(2) 0.0408(4) Uani 1 1 d DU
C1 C 0.78582(7) 0.45693(8) 0.72848(18) 0.0280(3) Uani 1 1 d U
N2 N 0.89884(6) 0.50440(8) 0.63830(19) 0.0420(3) Uani 1 1 d DU
C4 C 0.68478(7) 0.33503(9) 0.8000(2) 0.0316(3) Uani 1 1 d U
C7 C 0.83791(7) 0.52754(9) 0.69325(18) 0.0316(3) Uani 1 1 d U
C5 C 0.67319(7) 0.42369(9) 0.8289(2) 0.0376(4) Uani 1 1 d U
C3 C 0.74583(8) 0.30505(9) 0.7375(2) 0.0363(4) Uani 1 1 d U
C6 C 0.72400(7) 0.48412(9) 0.7936(2) 0.0341(4) Uani 1 1 d U
C2 C 0.79674(7) 0.36651(9) 0.7020(2) 0.0355(4) Uani 1 1 d U
O2 O 0.5000 0.62570(16) 0.2500 0.1989(18) Uani 1 2 d SD
D2 D 0.51660(10) 0.6105(2) 0.15763(16) 0.298 Uiso 1 1 d D
O3 O 0.5000 0.5000 1.0000 0.1989(18) Uani 1 2 d SD
D3 D 0.46267(5) 0.47704(14) 0.9613(6) 0.298 Uiso 1 1 d D
H2 H 0.8350(7) 0.3451(9) 0.6585(18) 0.0281(6) Uani 1 1 d U
H5 H 0.6330(7) 0.4372(10) 0.878(2) 0.038(3) Uani 1 1 d U
H6 H 0.7170(7) 0.5445(10) 0.814(2) 0.044(4) Uani 1 1 d U
H3 H 0.7555(9) 0.2426(9) 0.720(3) 0.043(4) Uani 1 1 d U
H1 H 0.9051(7) 0.4501(5) 0.6052(18) 0.0364(6) Uani 1 1 d DU
H4 H 0.9263(5) 0.5477(6) 0.6092(18) 0.0373(6) Uani 1 1 d DU
D1 D 0.6435(8) 0.2146(11) 0.821(2) 0.042(4) Uiso 1 1 d .
H8 H 0.5952(5) 0.2780(11) 0.7524(16) 0.059(3) Uani 1 1 d DU
H7 H 0.6192(7) 0.2838(13) 0.9523(12) 0.073(4) Uani 1 1 d DU

loop_
_atom_site_aniso_label
_atom_site_aniso_U_11
_atom_site_aniso_U_22
_atom_site_aniso_U_33
_atom_site_aniso_U_23
_atom_site_aniso_U_13
_atom_site_aniso_U_12
Zn1 0.02711(10) 0.03222(11) 0.03899(11) 0.000 0.01023(9) 0.000
Cl2 0.05023(19) 0.0458(2) 0.04267(17) -0.00978(16) 0.01601(15) -0.00939(16)
Cl3 0.03758(18) 0.0477(2) 0.0885(3) 0.0106(2) 0.01708(19) 0.01568(16)
O1 0.0440(5) 0.0215(5) 0.0792(7) 0.0011(5) 0.0227(5) -0.0003(4)
N1 0.0274(5) 0.0274(6) 0.0690(8) -0.0003(6) 0.0123(5) -0.0021(5)
C1 0.0296(6) 0.0229(6) 0.0318(6) 0.0011(5) 0.0051(5) -0.0002(5)
N2 0.0375(6) 0.0278(6) 0.0644(7) 0.0014(6) 0.0211(5) -0.0019(5)
C4 0.0274(6) 0.0242(6) 0.0436(7) 0.0015(6) 0.0063(5) -0.0002(5)
C7 0.0344(6) 0.0259(6) 0.0352(6) 0.0024(6) 0.0070(5) -0.0004(5)
C5 0.0280(6) 0.0268(6) 0.0603(8) -0.0020(6) 0.0143(6) 0.0037(5)
C3 0.0352(6) 0.0214(6) 0.0540(8) -0.0017(6) 0.0129(6) 0.0018(5)
C6 0.0313(6) 0.0225(6) 0.0490(7) -0.0027(6) 0.0072(6) 0.0044(5)
C2 0.0295(6) 0.0265(6) 0.0535(8) -0.0020(6) 0.0170(6) 0.0037(5)
O2 0.125(2) 0.138(2) 0.322(4) 0.000 -0.022(3) 0.000
O3 0.125(2) 0.138(2) 0.322(4) 0.000 -0.022(3) 0.000
H2 0.0282(10) 0.0276(10) 0.0284(10) -0.0002(8) 0.0035(8) 0.0000(8)
H5 0.017(3) 0.029(5) 0.066(8) -0.015(5) -0.003(3) 0.000(3)
H6 0.014(5) 0.033(3) 0.089(10) -0.021(5) 0.025(6) -0.013(3)
H3 0.027(6) 0.028(3) 0.076(11) -0.007(5) 0.015(6) -0.004(3)
H1 0.0362(10) 0.0365(10) 0.0368(10) 0.0000(8) 0.0049(8) 0.0001(8)
H4 0.0373(10) 0.0372(10) 0.0376(10) 0.0000(8) 0.0050(8) 0.0002(8)
H8 0.040(4) 0.040(8) 0.094(4) 0.026(9) 0.000(4) -0.008(5)
H7 0.029(6) 0.109(12) 0.087(3) -0.020(6) 0.034(3) -0.027(6)

loop_
_atom_type_symbol
_atom_type_description
_atom_type_scat_dispersion_real
_atom_type_scat_dispersion_imag
_atom_type_scat_source
C C 0.0033 0.0016 'International Tables Vol C Tables 4.2.6.8 and 6.1.1.4'
H H 0.0000 0.0000 'International Tables Vol C Tables 4.2.6.8 and 6.1.1.4'
N N 0.0061 0.0033 'International Tables Vol C Tables 4.2.6.8 and 6.1.1.4'
O O 0.0106 0.0060 'International Tables Vol C Tables 4.2.6.8 and 6.1.1.4'
Cl Cl 0.1484 0.1585 'International Tables Vol C Tables 4.2.6.8 and 6.1.1.4'
Zn Zn 0.2839 1.4301 'International Tables Vol C Tables 4.2.6.8 and 6.1.1.4'
D D 0.0000 0.0000 'International Tables Vol C Tables 4.2.6.8 and 6.1.1.4'

loop_
_geom_angle_atom_site_label_1
_geom_angle_atom_site_label_2
_geom_angle_atom_site_label_3
_geom_angle
_geom_angle_site_symmetry_1
_geom_angle_site_symmetry_3
Cl3 Zn1 Cl3 110.16(2) . 2_655
Cl3 Zn1 Cl2 109.009(17) . .
Cl3 Zn1 Cl2 109.764(17) 2_655 .
Cl3 Zn1 Cl2 109.764(17) . 2_655
Cl3 Zn1 Cl2 109.009(17) 2_655 2_655
Cl2 Zn1 Cl2 109.11(2) . 2_655
H8 N1 H7 114.4(12) . .
H8 N1 C4 106.0(10) . .
H7 N1 C4 106.9(12) . .
C6 C1 C2 118.94(12) . .
C6 C1 C7 117.10(11) . .
C2 C1 C7 123.96(12) . .
H1 N2 H4 122.1(12) . .
H1 N2 C7 119.3(9) . .
H4 N2 C7 116.5(7) . .
C3 C4 C5 121.86(13) . .
C3 C4 N1 119.79(12) . .
C5 C4 N1 118.35(12) . .
O1 C7 N2 122.05(13) . .
O1 C7 C1 118.75(12) . .
N2 C7 C1 119.19(12) . .
H5 C5 C6 124.7(9) . .
H5 C5 C4 116.0(10) . .
C6 C5 C4 119.15(13) . .
H3 C3 C4 122.9(11) . .
H3 C3 C2 118.5(10) . .
C4 C3 C2 118.60(12) . .
H6 C6 C5 120.0(9) . .
H6 C6 C1 119.1(9) . .
C5 C6 C1 120.90(13) . .
H2 C2 C3 116.3(9) . .
H2 C2 C1 123.1(9) . .
C3 C2 C1 120.56(13) . .

loop_
_geom_bond_atom_site_label_1
_geom_bond_atom_site_label_2
_geom_bond_distance
_geom_bond_site_symmetry_2
Zn1 Cl3 2.2587(4) .
Zn1 Cl3 2.2587(4) 2_655
Zn1 Cl2 2.2632(4) .
Zn1 Cl2 2.2632(4) 2_655
O1 C7 1.2389(17) .
N1 H8 0.869(10) .
N1 H7 0.888(10) .
N1 C4 1.4724(18) .
C1 C6 1.383(2) .
C1 C2 1.3972(19) .
C1 C7 1.4984(19) .
N2 H1 0.867(8) .
N2 H4 0.878(9) .
N2 C7 1.3185(19) .
C4 C3 1.375(2) .
C4 C5 1.3762(19) .
C5 H5 0.906(15) .
C5 C6 1.376(2) .
C3 H3 0.972(14) .
C3 C2 1.388(2) .
C6 H6 0.934(15) .
C2 H2 0.889(14) .
O3 D3 0.8106(13) .
